data_7001510
loop_
_publ_author_name
'Ballmann, Joachim'
'Sun, Xianru'
'Dechert, Sebastian'
'Schneider, Benjamin'
'Meyer, Franc'

_publ_section_title
;
 A convenient ligand exchange pathway to [2Fe--2S] ferredoxin analogues
;
_journal_issue 25
_journal_name_full 'Dalton Transactions'
_journal_page_first 4908
_journal_page_last 4917
_journal_paper_doi 10.1039/b901242g
_journal_year 2009
_chemical_formula_moiety 'C32 H36 Fe2 S6 2-, 2(C8 H20 N +)'
_chemical_formula_sum 'C48 H76 Fe2 N2 S6'
_chemical_formula_weight 985.17
_chemical_name_systematic
;
?
;
_space_group_IT_number 14
_symmetry_cell_setting monoclinic
_symmetry_space_group_name_Hall '-P 2ybc'
_symmetry_space_group_name_H-M 'P 1 21/c 1'
_atom_sites_solution_hydrogens geom
_atom_sites_solution_primary direct
_atom_sites_solution_secondary difmap
_audit_creation_method SHELXL-97
_cell_angle_alpha 90.00
_cell_angle_beta 111.047(2)
_cell_angle_gamma 90.00
_cell_formula_units_Z 4
_cell_length_a 17.8954(4)
_cell_length_b 18.6951(5)
_cell_length_c 16.3160(4)
_cell_measurement_reflns_used 52595
_cell_measurement_temperature 133(2)
_cell_measurement_theta_max 26.79
_cell_measurement_theta_min 1.63
_cell_volume 5094.5(2)
_computing_cell_refinement 'X-AREA (Stoe & Cie, 2002)'
_computing_data_collection 'X-AREA (Stoe & Cie, 2002)'
_computing_data_reduction 'X-AREA (Stoe & Cie, 2002)'
_computing_molecular_graphics 'DIAMOND (Brandenburg, 2001)'
_computing_publication_material 'SHELXL-97 (Sheldrick, 1997)'
_computing_structure_refinement 'SHELXL-97 (Sheldrick, 1997)'
_computing_structure_solution 'SHELXS-97 (Sheldrick, 1990)'
_diffrn_ambient_temperature 133(2)
_diffrn_measured_fraction_theta_full 0.975
_diffrn_measured_fraction_theta_max 0.975
_diffrn_measurement_device_type 'Stoe IPDS II'
_diffrn_measurement_method \w
_diffrn_radiation_monochromator graphite
_diffrn_radiation_source 'fine-focus sealed tube'
_diffrn_radiation_type MoK\a
_diffrn_radiation_wavelength 0.71073
_diffrn_reflns_av_R_equivalents 0.0403
_diffrn_reflns_av_sigmaI/netI 0.0218
_diffrn_reflns_limit_h_max 22
_diffrn_reflns_limit_h_min -22
_diffrn_reflns_limit_k_max 23
_diffrn_reflns_limit_k_min -23
_diffrn_reflns_limit_l_max 19
_diffrn_reflns_limit_l_min -20
_diffrn_reflns_number 52595
_diffrn_reflns_theta_full 26.79
_diffrn_reflns_theta_max 26.79
_diffrn_reflns_theta_min 1.63
_exptl_absorpt_coefficient_mu 0.849
_exptl_absorpt_correction_T_max 0.7259
_exptl_absorpt_correction_T_min 0.5792
_exptl_absorpt_correction_type numerical
_exptl_absorpt_process_details 'X-RED (Stoe & Cie, 2002)'
_exptl_crystal_colour black
_exptl_crystal_density_diffrn 1.284
_exptl_crystal_density_method 'not measured'
_exptl_crystal_description block
_exptl_crystal_F_000 2104
_exptl_crystal_size_max 0.50
_exptl_crystal_size_mid 0.48
_exptl_crystal_size_min 0.45
_refine_diff_density_max 0.420
_refine_diff_density_min -0.436
_refine_diff_density_rms 0.053
_refine_ls_extinction_method none
_refine_ls_goodness_of_fit_ref 1.035
_refine_ls_hydrogen_treatment constr
_refine_ls_matrix_type full
_refine_ls_number_parameters 571
_refine_ls_number_reflns 10631
_refine_ls_number_restraints 18
_refine_ls_restrained_S_all 1.035
_refine_ls_R_factor_all 0.0318
_refine_ls_R_factor_gt 0.0276
_refine_ls_shift/su_max 0.002
_refine_ls_shift/su_mean 0.000
_refine_ls_structure_factor_coef Fsqd
_refine_ls_weighting_details 'calc w=1/[\s^2^(Fo^2^)+(0.0360P)^2^+2.4065P] where P=(Fo^2^+2Fc^2^)/3'
_refine_ls_weighting_scheme calc
_refine_ls_wR_factor_gt 0.0702
_refine_ls_wR_factor_ref 0.0721
_reflns_number_gt 9649
_reflns_number_total 10631
_reflns_threshold_expression >2sigma(I)
_cod_data_source_file b901242g.txt
_cod_data_source_block 4e-ab43
_cod_original_sg_symbol_H-M 'P 21/c'
_cod_database_code 7001510

loop_
_symmetry_equiv_pos_as_xyz
'x, y, z'
'-x, y+1/2, -z+1/2'
'-x, -y, -z'
'x, -y-1/2, z-1/2'

loop_
_atom_site_label
_atom_site_type_symbol
_atom_site_fract_x
_atom_site_fract_y
_atom_site_fract_z
_atom_site_U_iso_or_equiv
_atom_site_adp_type
_atom_site_occupancy
_atom_site_symmetry_multiplicity
_atom_site_calc_flag
_atom_site_refinement_flags
_atom_site_disorder_assembly
_atom_site_disorder_group
Fe1 Fe 0.548993(12) 0.549586(10) 0.986825(13) 0.01554(5) Uani 1 1 d . . .
S1 S 0.43227(2) 0.513070(18) 0.89358(2) 0.01836(8) Uani 1 1 d . . .
S2 S 0.63970(2) 0.53347(2) 0.91681(2) 0.02346(8) Uani 1 1 d . . .
S3 S 0.54456(2) 0.666952(18) 1.02925(2) 0.01949(8) Uani 1 1 d . . .
C1 C 0.73915(9) 0.54788(7) 0.98917(10) 0.0190(3) Uani 1 1 d . . .
C2 C 0.80295(9) 0.53110(8) 0.96065(10) 0.0224(3) Uani 1 1 d . . .
C3 C 0.88125(10) 0.53797(8) 1.02008(11) 0.0250(3) Uani 1 1 d . . .
H3 H 0.9230 0.5266 1.0011 0.080 Uiso 1 1 calc R . .
C4 C 0.90004(9) 0.56092(8) 1.10607(11) 0.0241(3) Uani 1 1 d . . .
C5 C 0.83644(10) 0.58062(9) 1.13157(11) 0.0269(3) Uani 1 1 d . . .
H5 H 0.8469 0.5984 1.1878 0.080 Uiso 1 1 calc R . .
C6 C 0.75771(9) 0.57410(8) 1.07416(10) 0.0235(3) Uani 1 1 d . . .
H6 H 0.7164 0.5876 1.0929 0.080 Uiso 1 1 calc R . .
C7 C 0.78740(11) 0.50467(11) 0.86885(12) 0.0343(4) Uani 1 1 d . . .
H7A H 0.8372 0.5011 0.8593 0.080 Uiso 1 1 calc R . .
H7B H 0.7527 0.5376 0.8273 0.080 Uiso 1 1 calc R . .
H7C H 0.7624 0.4585 0.8614 0.080 Uiso 1 1 calc R . .
C8 C 0.98499(10) 0.56350(10) 1.17059(12) 0.0330(4) Uani 1 1 d . . .
H8A H 1.0194 0.5385 1.1467 0.080 Uiso 1 1 calc R . .
H8B H 0.9877 0.5413 1.2246 0.080 Uiso 1 1 calc R . .
H8C H 1.0020 0.6124 1.1815 0.080 Uiso 1 1 calc R . .
C9 C 0.51841(8) 0.72179(7) 0.93485(9) 0.0169(3) Uani 1 1 d . . .
C10 C 0.50329(9) 0.79507(7) 0.94304(10) 0.0192(3) Uani 1 1 d . . .
C11 C 0.48387(9) 0.83868(8) 0.86898(10) 0.0226(3) Uani 1 1 d . . .
H11 H 0.4740 0.8869 0.8748 0.080 Uiso 1 1 calc R . .
C12 C 0.47857(9) 0.81359(8) 0.78683(10) 0.0225(3) Uani 1 1 d . . .
C13 C 0.49302(9) 0.74116(8) 0.77998(10) 0.0226(3) Uani 1 1 d . . .
H13 H 0.4897 0.7225 0.7259 0.080 Uiso 1 1 calc R . .
C14 C 0.51234(9) 0.69617(8) 0.85227(10) 0.0213(3) Uani 1 1 d . . .
H14 H 0.5214 0.6479 0.8456 0.080 Uiso 1 1 calc R . .
C15 C 0.50702(11) 0.82621(8) 1.02925(11) 0.0276(3) Uani 1 1 d . . .
H15A H 0.4891 0.8750 1.0208 0.080 Uiso 1 1 calc R . .
H15B H 0.5612 0.8245 1.0702 0.080 Uiso 1 1 calc R . .
H15C H 0.4732 0.7991 1.0519 0.080 Uiso 1 1 calc R . .
C16 C 0.45902(12) 0.86285(9) 0.70890(12) 0.0351(4) Uani 1 1 d . . .
H16A H 0.4153 0.8935 0.7069 0.080 Uiso 1 1 calc R . .
H16B H 0.4442 0.8350 0.6560 0.080 Uiso 1 1 calc R . .
H16C H 0.5051 0.8915 0.7142 0.080 Uiso 1 1 calc R . .
Fe2 Fe 0.059193(12) 0.540107(11) 0.490158(13) 0.01731(6) Uani 1 1 d . . .
S11 S -0.06188(2) 0.52304(2) 0.39465(2) 0.02049(8) Uani 1 1 d . . .
S12 S 0.14587(2) 0.49897(2) 0.42432(2) 0.02172(8) Uani 1 1 d . . .
S13 S 0.09017(2) 0.65713(2) 0.53740(3) 0.02534(9) Uani 1 1 d . . .
C21 C 0.24536(9) 0.50865(7) 0.49923(9) 0.0175(3) Uani 1 1 d . . .
C22 C 0.30931(9) 0.49499(7) 0.47045(10) 0.0184(3) Uani 1 1 d . . .
C23 C 0.38758(9) 0.50397(7) 0.52939(10) 0.0202(3) Uani 1 1 d . . .
H23 H 0.4296 0.4942 0.5102 0.080 Uiso 1 1 calc R . .
C24 C 0.40575(9) 0.52673(7) 0.61543(10) 0.0189(3) Uani 1 1 d . . .
C25 C 0.34182(9) 0.53925(8) 0.64304(10) 0.0229(3) Uani 1 1 d . . .
H25 H 0.3518 0.5541 0.7004 0.080 Uiso 1 1 calc R . .
C26 C 0.26330(9) 0.52988(8) 0.58610(10) 0.0232(3) Uani 1 1 d . . .
H26 H 0.2217 0.5380 0.6064 0.080 Uiso 1 1 calc R . .
C27 C 0.29410(10) 0.47359(9) 0.37695(11) 0.0286(3) Uani 1 1 d . . .
H27A H 0.2696 0.5127 0.3386 0.080 Uiso 1 1 calc R . .
H27B H 0.2590 0.4329 0.3619 0.080 Uiso 1 1 calc R . .
H27C H 0.3439 0.4615 0.3707 0.080 Uiso 1 1 calc R . .
C28 C 0.49057(9) 0.53934(8) 0.67713(11) 0.0239(3) Uani 1 1 d . . .
H28A H 0.5269 0.5144 0.6559 0.080 Uiso 1 1 calc R . .
H28B H 0.4967 0.5220 0.7346 0.080 Uiso 1 1 calc R . .
H28C H 0.5021 0.5896 0.6802 0.080 Uiso 1 1 calc R . .
C29 C 0.04960(9) 0.71777(8) 0.44911(10) 0.0212(3) Uani 1 1 d . . .
C30 C 0.04933(9) 0.79147(8) 0.46708(11) 0.0232(3) Uani 1 1 d . . .
C31 C 0.01545(11) 0.83860(9) 0.39753(12) 0.0310(4) Uani 1 1 d . . .
H31 H 0.0158 0.8872 0.4097 0.080 Uiso 1 1 calc R . .
C32 C -0.01885(11) 0.81647(9) 0.31081(12) 0.0342(4) Uani 1 1 d . . .
C33 C -0.01729(11) 0.74373(9) 0.29419(11) 0.0311(4) Uani 1 1 d . . .
H33 H -0.0393 0.7272 0.2367 0.080 Uiso 1 1 calc R . .
C34 C 0.01656(10) 0.69535(8) 0.36173(11) 0.0257(3) Uani 1 1 d . . .
H34 H 0.0173 0.6470 0.3486 0.080 Uiso 1 1 calc R . .
C35 C 0.08377(11) 0.81992(9) 0.55931(12) 0.0313(4) Uani 1 1 d . . .
H35A H 0.0785 0.8710 0.5584 0.080 Uiso 1 1 calc R . .
H35B H 0.1394 0.8073 0.5847 0.080 Uiso 1 1 calc R . .
H35C H 0.0555 0.7996 0.5938 0.080 Uiso 1 1 calc R . .
C36 C -0.05545(17) 0.86947(11) 0.23736(15) 0.0574(7) Uani 1 1 d . . .
H36A H -0.0745 0.9104 0.2597 0.080 Uiso 1 1 calc R . .
H36B H -0.0994 0.8474 0.1918 0.080 Uiso 1 1 calc R . .
H36C H -0.0158 0.8844 0.2140 0.080 Uiso 1 1 calc R . .
N1A N 0.25524(18) 0.69899(15) 0.8539(2) 0.0217(5) Uani 0.828(7) 1 d PD A 1
C41A C 0.31352(19) 0.70687(17) 0.8061(2) 0.0299(6) Uani 0.828(7) 1 d PD A 1
H41A H 0.3577 0.7367 0.8415 0.080 Uiso 0.828(7) 1 calc PR A 1
H41B H 0.3352 0.6600 0.8019 0.080 Uiso 0.828(7) 1 calc PR A 1
C42A C 0.27944(19) 0.7385(2) 0.7152(2) 0.0507(9) Uani 0.828(7) 1 d PD A 1
H42A H 0.2349 0.7102 0.6796 0.080 Uiso 0.828(7) 1 calc PR A 1
H42B H 0.3199 0.7390 0.6893 0.080 Uiso 0.828(7) 1 calc PR A 1
H42C H 0.2619 0.7866 0.7187 0.080 Uiso 0.828(7) 1 calc PR A 1
C43A C 0.18572(15) 0.65127(17) 0.80179(18) 0.0278(6) Uani 0.828(7) 1 d PD A 1
H43A H 0.1493 0.6472 0.8335 0.080 Uiso 0.828(7) 1 calc PR A 1
H43B H 0.1569 0.6741 0.7460 0.080 Uiso 0.828(7) 1 calc PR A 1
C44A C 0.2094(2) 0.57770(19) 0.7844(2) 0.0494(8) Uani 0.828(7) 1 d PD A 1
H44A H 0.2425 0.5808 0.7496 0.080 Uiso 0.828(7) 1 calc PR A 1
H44B H 0.1622 0.5504 0.7534 0.080 Uiso 0.828(7) 1 calc PR A 1
H44C H 0.2386 0.5546 0.8392 0.080 Uiso 0.828(7) 1 calc PR A 1
C45A C 0.3029(4) 0.6659(5) 0.9421(4) 0.0296(6) Uani 0.828(7) 1 d PD A 1
H45A H 0.3243 0.6204 0.9321 0.080 Uiso 0.828(7) 1 calc PR A 1
H45B H 0.3480 0.6968 0.9722 0.080 Uiso 0.828(7) 1 calc PR A 1
C46A C 0.2560(6) 0.6537(7) 1.0016(6) 0.0461(13) Uani 0.828(7) 1 d PD A 1
H46A H 0.2366 0.6986 1.0143 0.080 Uiso 0.828(7) 1 calc PR A 1
H46B H 0.2901 0.6320 1.0553 0.080 Uiso 0.828(7) 1 calc PR A 1
H46C H 0.2115 0.6227 0.9729 0.080 Uiso 0.828(7) 1 calc PR A 1
C47A C 0.21815(18) 0.76992(15) 0.8641(3) 0.0483(9) Uani 0.828(7) 1 d PD A 1
H47A H 0.1889 0.7889 0.8061 0.080 Uiso 0.828(7) 1 calc PR A 1
H47B H 0.1797 0.7611 0.8924 0.080 Uiso 0.828(7) 1 calc PR A 1
C48A C 0.2768(3) 0.82626(17) 0.9164(4) 0.0856(17) Uani 0.828(7) 1 d PD A 1
H48A H 0.3050 0.8088 0.9747 0.080 Uiso 0.828(7) 1 calc PR A 1
H48B H 0.2482 0.8690 0.9193 0.080 Uiso 0.828(7) 1 calc PR A 1
H48C H 0.3144 0.8366 0.8882 0.080 Uiso 0.828(7) 1 calc PR A 1
N1B N 0.2509(10) 0.7098(8) 0.8652(11) 0.0217(5) Uani 0.172(7) 1 d PD A 2
C41B C 0.3045(10) 0.7245(9) 0.8133(11) 0.0299(6) Uani 0.172(7) 1 d PD A 2
H41C H 0.3213 0.6792 0.7964 0.080 Uiso 0.172(7) 1 calc PR A 2
H41D H 0.3522 0.7493 0.8508 0.080 Uiso 0.172(7) 1 calc PR A 2
C42B C 0.2644(10) 0.7689(10) 0.7313(11) 0.0507(9) Uani 0.172(7) 1 d PD A 2
H42D H 0.2226 0.7414 0.6896 0.080 Uiso 0.172(7) 1 calc PR A 2
H42E H 0.3033 0.7822 0.7060 0.080 Uiso 0.172(7) 1 calc PR A 2
H42F H 0.2419 0.8112 0.7465 0.080 Uiso 0.172(7) 1 calc PR A 2
C43B C 0.1728(8) 0.6721(8) 0.8106(11) 0.0278(6) Uani 0.172(7) 1 d PD A 2
H43C H 0.1406 0.6661 0.8468 0.080 Uiso 0.172(7) 1 calc PR A 2
H43D H 0.1433 0.7030 0.7619 0.080 Uiso 0.172(7) 1 calc PR A 2
C44B C 0.1829(11) 0.6014(9) 0.7751(12) 0.0494(8) Uani 0.172(7) 1 d PD A 2
H44D H 0.2193 0.6057 0.7440 0.080 Uiso 0.172(7) 1 calc PR A 2
H44E H 0.1320 0.5847 0.7356 0.080 Uiso 0.172(7) 1 calc PR A 2
H44F H 0.2041 0.5680 0.8225 0.080 Uiso 0.172(7) 1 calc PR A 2
C45B C 0.303(2) 0.661(2) 0.940(2) 0.0296(6) Uani 0.172(7) 1 d PD A 2
H45C H 0.3107 0.6162 0.9149 0.080 Uiso 0.172(7) 1 calc PR A 2
H45D H 0.3546 0.6836 0.9674 0.080 Uiso 0.172(7) 1 calc PR A 2
C46B C 0.267(3) 0.646(4) 1.009(3) 0.0461(13) Uani 0.172(7) 1 d PD A 2
H46D H 0.2591 0.6908 1.0347 0.080 Uiso 0.172(7) 1 calc PR A 2
H46E H 0.3037 0.6170 1.0545 0.080 Uiso 0.172(7) 1 calc PR A 2
H46F H 0.2172 0.6221 0.9835 0.080 Uiso 0.172(7) 1 calc PR A 2
C47B C 0.2329(9) 0.7776(8) 0.9045(14) 0.0483(9) Uani 0.172(7) 1 d PD A 2
H47C H 0.1981 0.7665 0.9366 0.080 Uiso 0.172(7) 1 calc PR A 2
H47D H 0.2045 0.8103 0.8575 0.080 Uiso 0.172(7) 1 calc PR A 2
C48B C 0.3083(12) 0.8142(10) 0.9661(19) 0.0856(17) Uani 0.172(7) 1 d PD A 2
H48D H 0.3427 0.7792 1.0045 0.080 Uiso 0.172(7) 1 calc PR A 2
H48E H 0.2938 0.8495 1.0004 0.080 Uiso 0.172(7) 1 calc PR A 2
H48F H 0.3358 0.8368 0.9323 0.080 Uiso 0.172(7) 1 calc PR A 2
N2 N 0.75753(8) 0.71798(6) 0.40094(8) 0.0202(3) Uani 1 1 d . . .
C51 C 0.83789(10) 0.68537(9) 0.45569(11) 0.0282(3) Uani 1 1 d . . .
H51A H 0.8284 0.6438 0.4861 0.080 Uiso 1 1 calc R . .
H51B H 0.8643 0.6691 0.4165 0.080 Uiso 1 1 calc R . .
C52 C 0.89358(10) 0.73576(11) 0.52267(13) 0.0384(4) Uani 1 1 d . . .
H52A H 0.9017 0.7781 0.4936 0.080 Uiso 1 1 calc R . .
H52B H 0.9441 0.7126 0.5516 0.080 Uiso 1 1 calc R . .
H52C H 0.8703 0.7486 0.5652 0.080 Uiso 1 1 calc R . .
C53 C 0.77112(11) 0.77399(9) 0.34049(12) 0.0301(4) Uani 1 1 d . . .
H53A H 0.8015 0.7524 0.3082 0.080 Uiso 1 1 calc R . .
H53B H 0.8036 0.8121 0.3762 0.080 Uiso 1 1 calc R . .
C54 C 0.69554(13) 0.80676(10) 0.27500(13) 0.0397(4) Uani 1 1 d . . .
H54A H 0.6627 0.7697 0.2390 0.080 Uiso 1 1 calc R . .
H54B H 0.7097 0.8404 0.2385 0.080 Uiso 1 1 calc R . .
H54C H 0.6664 0.8309 0.3060 0.080 Uiso 1 1 calc R . .
C55 C 0.70181(10) 0.65927(8) 0.34902(11) 0.0264(3) Uani 1 1 d . . .
H55A H 0.6985 0.6226 0.3897 0.080 Uiso 1 1 calc R . .
H55B H 0.6486 0.6793 0.3214 0.080 Uiso 1 1 calc R . .
C56 C 0.72637(13) 0.62432(10) 0.27878(12) 0.0376(4) Uani 1 1 d . . .
H56A H 0.7280 0.6597 0.2368 0.080 Uiso 1 1 calc R . .
H56B H 0.6882 0.5879 0.2496 0.080 Uiso 1 1 calc R . .
H56C H 0.7784 0.6032 0.3054 0.080 Uiso 1 1 calc R . .
C57 C 0.71960(10) 0.75418(8) 0.45974(11) 0.0241(3) Uani 1 1 d . . .
H57A H 0.7516 0.7956 0.4868 0.080 Uiso 1 1 calc R . .
H57B H 0.6668 0.7712 0.4235 0.080 Uiso 1 1 calc R . .
C58 C 0.71143(10) 0.70690(9) 0.53141(11) 0.0293(3) Uani 1 1 d . . .
H58A H 0.6790 0.6661 0.5054 0.080 Uiso 1 1 calc R . .
H58B H 0.6866 0.7335 0.5651 0.080 Uiso 1 1 calc R . .
H58C H 0.7635 0.6912 0.5691 0.080 Uiso 1 1 calc R . .

loop_
_atom_site_aniso_label
_atom_site_aniso_U_11
_atom_site_aniso_U_22
_atom_site_aniso_U_33
_atom_site_aniso_U_23
_atom_site_aniso_U_13
_atom_site_aniso_U_12
Fe1 0.01626(10) 0.01446(10) 0.01453(10) 0.00082(7) 0.00388(8) -0.00036(7)
S1 0.01881(17) 0.01864(16) 0.01431(16) 0.00187(12) 0.00193(13) -0.00027(12)
S2 0.02047(18) 0.0321(2) 0.01745(18) -0.00392(14) 0.00633(14) 0.00136(14)
S3 0.02744(19) 0.01548(16) 0.01504(17) 0.00040(12) 0.00701(14) -0.00014(13)
C1 0.0211(7) 0.0173(6) 0.0188(7) 0.0024(5) 0.0075(6) 0.0016(5)
C2 0.0246(8) 0.0241(7) 0.0203(8) 0.0008(6) 0.0104(6) 0.0021(6)
C3 0.0238(8) 0.0274(8) 0.0275(8) 0.0015(6) 0.0139(7) 0.0023(6)
C4 0.0214(7) 0.0259(7) 0.0250(8) 0.0022(6) 0.0084(6) -0.0014(6)
C5 0.0250(8) 0.0357(8) 0.0205(8) -0.0043(6) 0.0089(6) -0.0025(6)
C6 0.0216(7) 0.0292(8) 0.0217(8) -0.0014(6) 0.0100(6) 0.0003(6)
C7 0.0317(9) 0.0498(11) 0.0250(9) -0.0067(7) 0.0147(7) 0.0045(8)
C8 0.0218(8) 0.0453(10) 0.0306(9) -0.0006(7) 0.0077(7) -0.0020(7)
C9 0.0165(6) 0.0173(6) 0.0159(7) 0.0002(5) 0.0046(5) -0.0014(5)
C10 0.0200(7) 0.0183(6) 0.0186(7) -0.0011(5) 0.0061(6) 0.0001(5)
C11 0.0268(8) 0.0166(6) 0.0231(8) 0.0014(6) 0.0075(6) 0.0011(5)
C12 0.0242(7) 0.0224(7) 0.0203(7) 0.0044(6) 0.0071(6) -0.0007(6)
C13 0.0269(8) 0.0241(7) 0.0160(7) -0.0008(6) 0.0069(6) -0.0004(6)
C14 0.0267(8) 0.0170(6) 0.0194(7) -0.0009(5) 0.0071(6) 0.0006(5)
C15 0.0388(9) 0.0210(7) 0.0238(8) -0.0022(6) 0.0122(7) 0.0061(6)
C16 0.0530(11) 0.0278(8) 0.0247(9) 0.0081(7) 0.0139(8) 0.0043(7)
Fe2 0.01413(10) 0.01947(10) 0.01531(10) -0.00071(7) 0.00163(8) 0.00073(7)
S11 0.01623(17) 0.02500(18) 0.01584(17) 0.00129(13) 0.00041(13) 0.00012(13)
S12 0.01814(17) 0.02849(19) 0.01636(17) -0.00525(14) 0.00358(14) -0.00049(13)
S13 0.0288(2) 0.02058(17) 0.01878(18) -0.00251(14) -0.00094(15) 0.00171(14)
C21 0.0182(7) 0.0164(6) 0.0161(7) 0.0007(5) 0.0042(5) 0.0002(5)
C22 0.0225(7) 0.0165(6) 0.0172(7) -0.0009(5) 0.0082(6) -0.0002(5)
C23 0.0200(7) 0.0202(7) 0.0225(7) 0.0003(5) 0.0100(6) 0.0000(5)
C24 0.0181(7) 0.0172(6) 0.0192(7) 0.0030(5) 0.0039(6) 0.0004(5)
C25 0.0211(7) 0.0303(8) 0.0152(7) -0.0023(6) 0.0038(6) 0.0021(6)
C26 0.0186(7) 0.0327(8) 0.0182(7) -0.0026(6) 0.0066(6) 0.0027(6)
C27 0.0286(8) 0.0390(9) 0.0207(8) -0.0078(7) 0.0118(7) -0.0031(7)
C28 0.0189(7) 0.0267(7) 0.0227(8) 0.0012(6) 0.0035(6) -0.0006(6)
C29 0.0170(7) 0.0219(7) 0.0228(8) -0.0001(6) 0.0050(6) -0.0004(5)
C30 0.0201(7) 0.0230(7) 0.0265(8) -0.0021(6) 0.0083(6) -0.0015(5)
C31 0.0351(9) 0.0205(7) 0.0365(10) 0.0015(6) 0.0120(8) 0.0008(6)
C32 0.0384(10) 0.0277(8) 0.0310(9) 0.0063(7) 0.0059(8) 0.0011(7)
C33 0.0341(9) 0.0310(8) 0.0225(8) 0.0017(6) 0.0031(7) -0.0025(7)
C34 0.0289(8) 0.0225(7) 0.0228(8) -0.0007(6) 0.0058(6) -0.0015(6)
C35 0.0357(9) 0.0248(8) 0.0314(9) -0.0077(7) 0.0099(7) -0.0037(7)
C36 0.0850(18) 0.0314(10) 0.0390(12) 0.0112(9) 0.0019(12) 0.0046(10)
N1A 0.0154(7) 0.0189(11) 0.0286(12) -0.0031(7) 0.0052(7) 0.0022(7)
C41A 0.0210(11) 0.0354(17) 0.0310(11) 0.0005(11) 0.0066(8) -0.0048(10)
C42A 0.0349(14) 0.070(2) 0.0389(15) 0.0167(15) 0.0030(11) -0.0164(15)
C43A 0.0180(11) 0.0358(17) 0.0263(10) -0.0027(11) 0.0041(8) -0.0062(10)
C44A 0.0474(19) 0.0408(18) 0.0524(16) -0.0255(14) 0.0085(15) -0.0144(13)
C45A 0.0248(8) 0.0375(15) 0.0217(9) -0.0049(9) 0.0025(7) 0.0050(8)
C46A 0.039(4) 0.070(4) 0.030(2) -0.0027(14) 0.012(2) -0.005(2)
C47A 0.0329(14) 0.0251(11) 0.080(3) -0.0122(14) 0.0123(16) 0.0091(10)
C48A 0.058(2) 0.0315(15) 0.160(5) -0.043(2) 0.030(3) -0.0009(14)
N1B 0.0154(7) 0.0189(11) 0.0286(12) -0.0031(7) 0.0052(7) 0.0022(7)
C41B 0.0210(11) 0.0354(17) 0.0310(11) 0.0005(11) 0.0066(8) -0.0048(10)
C42B 0.0349(14) 0.070(2) 0.0389(15) 0.0167(15) 0.0030(11) -0.0164(15)
C43B 0.0180(11) 0.0358(17) 0.0263(10) -0.0027(11) 0.0041(8) -0.0062(10)
C44B 0.0474(19) 0.0408(18) 0.0524(16) -0.0255(14) 0.0085(15) -0.0144(13)
C45B 0.0248(8) 0.0375(15) 0.0217(9) -0.0049(9) 0.0025(7) 0.0050(8)
C46B 0.039(4) 0.070(4) 0.030(2) -0.0027(14) 0.012(2) -0.005(2)
C47B 0.0329(14) 0.0251(11) 0.080(3) -0.0122(14) 0.0123(16) 0.0091(10)
C48B 0.058(2) 0.0315(15) 0.160(5) -0.043(2) 0.030(3) -0.0009(14)
N2 0.0224(6) 0.0189(6) 0.0220(6) 0.0019(5) 0.0112(5) 0.0035(5)
C51 0.0225(8) 0.0316(8) 0.0314(9) 0.0034(7) 0.0110(7) 0.0087(6)
C52 0.0222(8) 0.0539(11) 0.0381(10) -0.0023(9) 0.0096(8) -0.0023(8)
C53 0.0373(9) 0.0273(8) 0.0322(9) 0.0072(7) 0.0203(8) 0.0002(7)
C54 0.0527(12) 0.0352(9) 0.0360(10) 0.0174(8) 0.0218(9) 0.0101(8)
C55 0.0294(8) 0.0238(7) 0.0255(8) -0.0009(6) 0.0091(7) -0.0012(6)
C56 0.0521(12) 0.0330(9) 0.0291(9) -0.0061(7) 0.0162(8) 0.0010(8)
C57 0.0270(8) 0.0235(7) 0.0263(8) 0.0009(6) 0.0152(7) 0.0069(6)
C58 0.0283(8) 0.0378(9) 0.0255(8) 0.0064(7) 0.0141(7) 0.0057(7)

loop_
_atom_type_symbol
_atom_type_description
_atom_type_scat_dispersion_real
_atom_type_scat_dispersion_imag
_atom_type_scat_source
C C 0.0033 0.0016 'International Tables Vol C Tables 4.2.6.8 and 6.1.1.4'
H H 0.0000 0.0000 'International Tables Vol C Tables 4.2.6.8 and 6.1.1.4'
N N 0.0061 0.0033 'International Tables Vol C Tables 4.2.6.8 and 6.1.1.4'
S S 0.1246 0.1234 'International Tables Vol C Tables 4.2.6.8 and 6.1.1.4'
Fe Fe 0.3463 0.8444 'International Tables Vol C Tables 4.2.6.8 and 6.1.1.4'

loop_
_geom_angle_atom_site_label_1
_geom_angle_atom_site_label_2
_geom_angle_atom_site_label_3
_geom_angle
_geom_angle_site_symmetry_1
_geom_angle_site_symmetry_3
_geom_angle_publ_flag
S1 Fe1 S1 104.624(14) 3_667 . ?
S1 Fe1 S3 104.539(15) 3_667 . ?
S1 Fe1 S3 112.011(15) . . ?
S1 Fe1 S2 117.294(16) 3_667 . ?
S1 Fe1 S2 106.115(16) . . ?
S3 Fe1 S2 112.140(16) . . ?
S1 Fe1 Fe1 52.462(11) 3_667 3_667 ?
S1 Fe1 Fe1 52.162(11) . 3_667 ?
S3 Fe1 Fe1 120.799(15) . 3_667 ?
S2 Fe1 Fe1 126.994(15) . 3_667 ?
Fe1 S1 Fe1 75.376(14) 3_667 . ?
C1 S2 Fe1 111.51(5) . . ?
C9 S3 Fe1 108.45(5) . . ?
C6 C1 C2 118.25(14) . . ?
C6 C1 S2 122.76(12) . . ?
C2 C1 S2 118.98(12) . . ?
C3 C2 C1 118.62(14) . . ?
C3 C2 C7 120.18(14) . . ?
C1 C2 C7 121.18(14) . . ?
C4 C3 C2 123.34(14) . . ?
C3 C4 C5 117.12(15) . . ?
C3 C4 C8 122.23(15) . . ?
C5 C4 C8 120.65(15) . . ?
C6 C5 C4 120.97(15) . . ?
C5 C6 C1 121.56(14) . . ?
C14 C9 C10 118.22(13) . . ?
C14 C9 S3 123.10(11) . . ?
C10 C9 S3 118.68(11) . . ?
C11 C10 C9 118.81(13) . . ?
C11 C10 C15 119.91(13) . . ?
C9 C10 C15 121.28(13) . . ?
C12 C11 C10 123.20(13) . . ?
C13 C12 C11 117.11(13) . . ?
C13 C12 C16 121.41(14) . . ?
C11 C12 C16 121.48(14) . . ?
C14 C13 C12 121.23(14) . . ?
C13 C14 C9 121.43(13) . . ?
S11 Fe2 S11 103.979(14) . 3_566 ?
S11 Fe2 S12 106.148(16) . . ?
S11 Fe2 S12 113.885(16) 3_566 . ?
S11 Fe2 S13 115.535(16) . . ?
S11 Fe2 S13 106.988(16) 3_566 . ?
S12 Fe2 S13 110.356(16) . . ?
S11 Fe2 Fe2 52.233(12) . 3_566 ?
S11 Fe2 Fe2 51.746(12) 3_566 3_566 ?
S12 Fe2 Fe2 123.704(15) . 3_566 ?
S13 Fe2 Fe2 125.933(16) . 3_566 ?
Fe2 S11 Fe2 76.021(14) . 3_566 ?
C21 S12 Fe2 108.75(5) . . ?
C29 S13 Fe2 110.75(5) . . ?
C26 C21 C22 118.22(13) . . ?
C26 C21 S12 122.58(11) . . ?
C22 C21 S12 119.20(11) . . ?
C23 C22 C21 118.90(13) . . ?
C23 C22 C27 120.15(13) . . ?
C21 C22 C27 120.91(13) . . ?
C24 C23 C22 123.10(13) . . ?
C23 C24 C25 117.21(13) . . ?
C23 C24 C28 122.45(13) . . ?
C25 C24 C28 120.33(14) . . ?
C26 C25 C24 120.92(14) . . ?
C25 C26 C21 121.61(14) . . ?
C34 C29 C30 118.29(14) . . ?
C34 C29 S13 122.52(11) . . ?
C30 C29 S13 119.19(12) . . ?
C31 C30 C29 118.84(15) . . ?
C31 C30 C35 119.60(14) . . ?
C29 C30 C35 121.56(14) . . ?
C32 C31 C30 123.11(15) . . ?
C31 C32 C33 117.28(15) . . ?
C31 C32 C36 121.35(17) . . ?
C33 C32 C36 121.37(17) . . ?
C34 C33 C32 121.17(16) . . ?
C33 C34 C29 121.31(15) . . ?
C41A N1A C45A 105.7(3) . . ?
C41A N1A C47A 112.3(2) . . ?
C45A N1A C47A 111.8(4) . . ?
C41A N1A C43A 110.2(2) . . ?
C45A N1A C43A 111.1(4) . . ?
C47A N1A C43A 105.8(2) . . ?
C42A C41A N1A 115.7(3) . . ?
C44A C43A N1A 114.55(19) . . ?
C46A C45A N1A 114.7(4) . . ?
C48A C47A N1A 115.3(2) . . ?
C47B N1B C41B 111.2(13) . . ?
C47B N1B C45B 108.6(18) . . ?
C41B N1B C45B 103.2(16) . . ?
C47B N1B C43B 110.2(12) . . ?
C41B N1B C43B 112.7(13) . . ?
C45B N1B C43B 110.7(19) . . ?
N1B C41B C42B 113.4(13) . . ?
C44B C43B N1B 115.1(11) . . ?
C46B C45B N1B 114(2) . . ?
N1B C47B C48B 112.6(12) . . ?
C53 N2 C57 108.39(11) . . ?
C53 N2 C55 111.25(13) . . ?
C57 N2 C55 108.73(12) . . ?
C53 N2 C51 108.66(12) . . ?
C57 N2 C51 110.51(12) . . ?
C55 N2 C51 109.30(12) . . ?
C52 C51 N2 114.38(14) . . ?
N2 C53 C54 115.19(14) . . ?
C56 C55 N2 115.00(14) . . ?
C58 C57 N2 114.63(12) . . ?

loop_
_geom_bond_atom_site_label_1
_geom_bond_atom_site_label_2
_geom_bond_distance
_geom_bond_site_symmetry_2
_geom_bond_publ_flag
Fe1 S1 2.1959(4) 3_667 ?
Fe1 S1 2.2048(4) . ?
Fe1 S3 2.3107(4) . ?
Fe1 S2 2.3158(4) . ?
Fe1 Fe1 2.6905(4) 3_667 ?
S1 Fe1 2.1959(4) 3_667 ?
S2 C1 1.7677(15) . ?
S3 C9 1.7678(14) . ?
C1 C6 1.394(2) . ?
C1 C2 1.414(2) . ?
C2 C3 1.394(2) . ?
C2 C7 1.505(2) . ?
C3 C4 1.388(2) . ?
C4 C5 1.394(2) . ?
C4 C8 1.507(2) . ?
C5 C6 1.389(2) . ?
C9 C14 1.397(2) . ?
C9 C10 1.4119(19) . ?
C10 C11 1.394(2) . ?
C10 C15 1.502(2) . ?
C11 C12 1.391(2) . ?
C12 C13 1.391(2) . ?
C12 C16 1.506(2) . ?
C13 C14 1.388(2) . ?
Fe2 S11 2.1908(4) . ?
Fe2 S11 2.2054(4) 3_566 ?
Fe2 S12 2.3125(4) . ?
Fe2 S13 2.3196(4) . ?
Fe2 Fe2 2.7072(4) 3_566 ?
S11 Fe2 2.2054(4) 3_566 ?
S12 C21 1.7701(15) . ?
S13 C29 1.7711(15) . ?
C21 C26 1.394(2) . ?
C21 C22 1.408(2) . ?
C22 C23 1.395(2) . ?
C22 C27 1.504(2) . ?
C23 C24 1.389(2) . ?
C24 C25 1.392(2) . ?
C24 C28 1.508(2) . ?
C25 C26 1.389(2) . ?
C29 C34 1.397(2) . ?
C29 C30 1.409(2) . ?
C30 C31 1.392(2) . ?
C30 C35 1.504(2) . ?
C31 C32 1.388(3) . ?
C32 C33 1.389(2) . ?
C32 C36 1.511(2) . ?
C33 C34 1.386(2) . ?
N1A C41A 1.516(3) . ?
N1A C45A 1.517(4) . ?
N1A C47A 1.519(3) . ?
N1A C43A 1.519(3) . ?
C41A C42A 1.509(4) . ?
C43A C44A 1.496(3) . ?
C45A C46A 1.511(5) . ?
C47A C48A 1.515(4) . ?
N1B C47B 1.505(14) . ?
N1B C41B 1.515(15) . ?
N1B C45B 1.532(15) . ?
N1B C43B 1.533(14) . ?
C41B C42B 1.519(15) . ?
C43B C44B 1.481(13) . ?
C45B C46B 1.508(17) . ?
C47B C48B 1.524(15) . ?
N2 C53 1.5167(19) . ?
N2 C57 1.5188(18) . ?
N2 C55 1.520(2) . ?
N2 C51 1.5216(19) . ?
C51 C52 1.514(2) . ?
C53 C54 1.519(3) . ?
C55 C56 1.515(2) . ?
C57 C58 1.514(2) . ?
